data_4335069
loop_
_publ_author_name
'Peter Comba'
'Michael Morgen'
'Hubert Wadepohl'

_publ_section_title
;
 Tuning of the Properties of Transition-Metal Bispidine Complexes by
 Variation of the Basicity of the Aromatic Donor Groups
;
_journal_name_full 'Inorganic Chemistry'
_journal_page_first 6481
_journal_page_last 6501
_journal_paper_doi 10.1021/ic4004214
_journal_volume 52
_journal_year 2013
_chemical_formula_sum 'C21 H24 N6 O5'
_chemical_formula_weight 440.46
_space_group_IT_number 14
_symmetry_cell_setting monoclinic
_symmetry_Int_Tables_number 14
_symmetry_space_group_name_Hall '-P 2ybc'
_symmetry_space_group_name_H-M 'P 1 21/c 1'
_atom_sites_solution_hydrogens difmap
_atom_sites_solution_primary iterative
_atom_sites_solution_secondary difmap
_audit_block_code co_mimo53
_audit_creation_method SHELXL-97
_audit_update_record 'Fri Jun 15 09:30:28 CEST 2012'
_cell_angle_alpha 90.00
_cell_angle_beta 109.987(13)
_cell_angle_gamma 90.00
_cell_formula_units_Z 4
_cell_length_a 8.741(4)
_cell_length_b 23.490(11)
_cell_length_c 10.590(4)
_cell_measurement_reflns_used 8136
_cell_measurement_temperature 100(2)
_cell_measurement_theta_max 32.20
_cell_measurement_theta_min 2.22
_cell_volume 2043.4(16)
_computing_cell_refinement
;
SAINT (Bruker AXS, 1997-2008). Includes estimated systematic errors
 of the unit cell constants from Monte Carlo simulations.
;
_computing_data_collection 'SMART-5.631 (Bruker AXS, 2003)'
_computing_data_reduction 'SAINT (Bruker AXS, 1997-2008)'
_computing_publication_material 'SHELXL-97 (Sheldrick, 1997)'
_computing_structure_refinement 'SHELXL-97 (Sheldrick, 1997)'
_computing_structure_solution 'SUPERFLIP (Palatinus, 2007-2009)'
_diffrn_ambient_environment 'perfluoro polyether oil'
_diffrn_ambient_temperature 100(2)
_diffrn_detector 'CCD plate'
_diffrn_detector_area_resol_mean 8.19
_diffrn_detector_type CCD-PXL-KAF2
_diffrn_measured_fraction_theta_full 0.992
_diffrn_measured_fraction_theta_max 0.992
_diffrn_measurement_device 'three-circle diffractometer'
_diffrn_measurement_device_type 'Bruker AXS Smart 1000'
_diffrn_measurement_method '\f- and \w-scans'
_diffrn_measurement_specimen_support 'polyimid foil'
_diffrn_radiation_monochromator graphite
_diffrn_radiation_probe x-ray
_diffrn_radiation_type MoK\a
_diffrn_radiation_wavelength 0.71073
_diffrn_reflns_av_R_equivalents 0.05
_diffrn_reflns_av_sigmaI/netI 0.0327
_diffrn_reflns_limit_h_max 12
_diffrn_reflns_limit_h_min -12
_diffrn_reflns_limit_k_max 34
_diffrn_reflns_limit_k_min 0
_diffrn_reflns_limit_l_max 15
_diffrn_reflns_limit_l_min 0
_diffrn_reflns_number 50724
_diffrn_reflns_theta_full 31.50
_diffrn_reflns_theta_max 31.50
_diffrn_reflns_theta_min 1.73
_diffrn_source 'fine-focus sealed tube (Mo)'
_exptl_absorpt_coefficient_mu 0.105
_exptl_absorpt_correction_T_max 0.8623
_exptl_absorpt_correction_T_min 0.8250
_exptl_absorpt_correction_type multi-scan
_exptl_absorpt_process_details
;
multi-scan from symmetry-related measurements (Blessing 1995)
SADABS (Sheldrick & Bruker AXS, 2004-2008)
;
_exptl_crystal_colour colourless
_exptl_crystal_density_diffrn 1.432
_exptl_crystal_description irregular
_exptl_crystal_F_000 928
_exptl_crystal_size_max 0.21
_exptl_crystal_size_mid 0.15
_exptl_crystal_size_min 0.14
_refine_diff_density_max 0.516
_refine_diff_density_min -0.220
_refine_diff_density_rms 0.063
_refine_ls_abs_structure_details 'Flack H D (1983), Acta Cryst. A39, 876-881'
_refine_ls_extinction_method none
_refine_ls_goodness_of_fit_ref 1.035
_refine_ls_hydrogen_treatment mixed
_refine_ls_matrix_type full
_refine_ls_number_parameters 333
_refine_ls_number_reflns 6747
_refine_ls_number_restraints 0
_refine_ls_restrained_S_all 1.035
_refine_ls_R_factor_all 0.0657
_refine_ls_R_factor_gt 0.0464
_refine_ls_shift/su_max 0.000
_refine_ls_shift/su_mean 0.000
_refine_ls_structure_factor_coef Fsqd
_refine_ls_weighting_details 'calc w=1/[\s^2^(Fo^2^)+(0.0633P)^2^+0.7309P] where P=(Fo^2^+2Fc^2^)/3'
_refine_ls_weighting_scheme calc
_refine_ls_wR_factor_gt 0.1132
_refine_ls_wR_factor_ref 0.1251
_reflns_number_gt 5197
_reflns_number_total 6747
_reflns_threshold_expression >2sigma(I)
_cod_data_source_file ic4004214_si_005_1.cif
_cod_data_source_block co_mimo53
_cod_original_cell_volume 2043.5(16)
_cod_original_sg_symbol_H-M 'P 21/c'
_cod_database_code 4335069
_audit_block_refno 1520
_audit_block_usercomment Mimo_402

loop_
_symmetry_equiv_pos_as_xyz
'x, y, z'
'-x, y+1/2, -z+1/2'
'-x, -y, -z'
'x, -y-1/2, z-1/2'

loop_
_atom_site_label
_atom_site_type_symbol
_atom_site_fract_x
_atom_site_fract_y
_atom_site_fract_z
_atom_site_U_iso_or_equiv
_atom_site_adp_type
_atom_site_occupancy
_atom_site_symmetry_multiplicity
_atom_site_calc_flag
_atom_site_refinement_flags
O1 O 0.95450(13) 0.44874(4) 0.58568(10) 0.0257(2) Uani 1 1 d .
O2 O 0.71384(12) 0.40394(4) 0.50711(9) 0.02140(19) Uani 1 1 d .
O3 O 1.15904(11) 0.21291(4) 0.37887(10) 0.0234(2) Uani 1 1 d .
O4 O 0.90547(11) 0.19880(4) 0.37624(9) 0.01846(18) Uani 1 1 d .
O5 O 0.96236(11) 0.30521(4) 0.54395(9) 0.01773(17) Uani 1 1 d .
N1 N 0.65895(14) 0.48910(5) 0.26018(12) 0.0211(2) Uani 1 1 d .
N2 N 0.60577(12) 0.27883(4) 0.29165(10) 0.01610(19) Uani 1 1 d .
N3 N 0.77079(12) 0.35456(4) 0.15345(10) 0.01414(18) Uani 1 1 d .
N7 N 1.10203(12) 0.38281(4) 0.27930(11) 0.0167(2) Uani 1 1 d .
N11 N 0.82311(14) 0.52871(4) 0.09110(12) 0.0217(2) Uani 1 1 d .
N21 N 0.47163(13) 0.18841(5) 0.11513(11) 0.0209(2) Uani 1 1 d .
C1 C 0.90144(14) 0.38626(5) 0.39456(11) 0.0141(2) Uani 1 1 d .
C2 C 0.75667(14) 0.39257(5) 0.25880(11) 0.0139(2) Uani 1 1 d .
H2 H 0.6563(19) 0.3848(7) 0.2787(16) 0.017 Uiso 1 1 d .
C4 C 0.81543(14) 0.29484(5) 0.19121(11) 0.0133(2) Uani 1 1 d .
H4 H 0.8442(19) 0.2785(7) 0.1171(16) 0.016 Uiso 1 1 d .
C5 C 0.97057(14) 0.29201(5) 0.31953(11) 0.0136(2) Uani 1 1 d .
C6 C 1.11903(14) 0.32152(5) 0.29822(13) 0.0162(2) Uani 1 1 d .
H6A H 1.214(2) 0.3124(7) 0.3771(17) 0.019 Uiso 1 1 d .
H6B H 1.1361(19) 0.3036(7) 0.2192(17) 0.019 Uiso 1 1 d .
C8 C 1.06479(15) 0.40943(5) 0.38924(13) 0.0174(2) Uani 1 1 d .
H8A H 1.0546(19) 0.4506(7) 0.3754(16) 0.021 Uiso 1 1 d .
H8B H 1.146(2) 0.4023(7) 0.4762(17) 0.021 Uiso 1 1 d .
C9 C 0.93846(14) 0.32403(5) 0.43225(12) 0.0139(2) Uani 1 1 d .
C10 C 0.86244(16) 0.41695(5) 0.50678(12) 0.0179(2) Uani 1 1 d .
C11 C 0.65713(19) 0.43794(6) 0.59564(14) 0.0271(3) Uani 1 1 d .
H11A H 0.6444(14) 0.4770(5) 0.5650(8) 0.041 Uiso 1 1 calc R
H11B H 0.7354(11) 0.4362(4) 0.6858(10) 0.041 Uiso 1 1 calc R
H11C H 0.5536(14) 0.4234(4) 0.5955(9) 0.041 Uiso 1 1 calc R
C12 C 1.02419(14) 0.23062(5) 0.36159(12) 0.0150(2) Uani 1 1 d .
C13 C 0.94602(17) 0.13929(5) 0.40402(14) 0.0218(3) Uani 1 1 d .
H13A H 0.9808(13) 0.1234(2) 0.3332(10) 0.033 Uiso 1 1 calc R
H13B H 0.8506(11) 0.1187(2) 0.4074(11) 0.033 Uiso 1 1 calc R
H13C H 1.0339(13) 0.13571(7) 0.4902(10) 0.033 Uiso 1 1 calc R
C14 C 0.74740(14) 0.45421(5) 0.21276(12) 0.0158(2) Uani 1 1 d .
C15 C 0.65469(17) 0.54372(6) 0.22284(15) 0.0250(3) Uani 1 1 d .
H15 H 0.592(2) 0.5695(8) 0.2557(18) 0.030 Uiso 1 1 d .
C16 C 0.73445(16) 0.56309(5) 0.13906(15) 0.0232(3) Uani 1 1 d .
H16 H 0.732(2) 0.6025(8) 0.1126(18) 0.028 Uiso 1 1 d .
C17 C 0.82970(15) 0.47426(5) 0.12956(13) 0.0186(2) Uani 1 1 d .
H17 H 0.893(2) 0.4488(7) 0.1001(17) 0.022 Uiso 1 1 d .
C18 C 0.67247(14) 0.26106(5) 0.20248(11) 0.0136(2) Uani 1 1 d .
C19 C 0.47055(15) 0.25169(5) 0.29018(12) 0.0177(2) Uani 1 1 d .
H19 H 0.422(2) 0.2635(7) 0.3577(17) 0.021 Uiso 1 1 d .
C20 C 0.40268(15) 0.20767(5) 0.20184(13) 0.0197(2) Uani 1 1 d .
H20 H 0.304(2) 0.1897(7) 0.2000(17) 0.024 Uiso 1 1 d .
C21 C 0.60666(15) 0.21550(5) 0.11644(12) 0.0167(2) Uani 1 1 d .
H21 H 0.659(2) 0.2041(7) 0.0507(17) 0.020 Uiso 1 1 d .
C22 C 0.62364(15) 0.35722(5) 0.03437(12) 0.0185(2) Uani 1 1 d .
H22A H 0.6332(6) 0.3302(4) -0.0334(8) 0.028 Uiso 1 1 calc R
H22B H 0.6103(7) 0.3960(4) -0.0027(7) 0.028 Uiso 1 1 calc R
H22C H 0.5286(10) 0.3472(4) 0.0593(3) 0.028 Uiso 1 1 calc R
C25 C 1.25083(16) 0.40648(6) 0.26656(14) 0.0238(3) Uani 1 1 d .
H25A H 1.3428(11) 0.4004(4) 0.3514(10) 0.036 Uiso 1 1 calc R
H25B H 1.2362(5) 0.4478(5) 0.2477(11) 0.036 Uiso 1 1 calc R
H25C H 1.2742(8) 0.3873(4) 0.1920(11) 0.036 Uiso 1 1 calc R

loop_
_atom_site_aniso_label
_atom_site_aniso_U_11
_atom_site_aniso_U_22
_atom_site_aniso_U_33
_atom_site_aniso_U_23
_atom_site_aniso_U_13
_atom_site_aniso_U_12
O1 0.0324(5) 0.0210(4) 0.0213(5) -0.0066(3) 0.0059(4) -0.0006(4)
O2 0.0276(5) 0.0192(4) 0.0209(4) -0.0037(3) 0.0129(4) 0.0022(3)
O3 0.0177(4) 0.0190(4) 0.0343(5) 0.0037(4) 0.0100(4) 0.0046(3)
O4 0.0190(4) 0.0126(4) 0.0262(5) 0.0033(3) 0.0108(4) 0.0020(3)
O5 0.0204(4) 0.0172(4) 0.0151(4) 0.0020(3) 0.0056(3) 0.0008(3)
N1 0.0213(5) 0.0173(5) 0.0263(5) 0.0036(4) 0.0101(4) 0.0050(4)
N2 0.0149(5) 0.0172(4) 0.0167(5) 0.0004(4) 0.0060(4) 0.0010(3)
N3 0.0154(4) 0.0123(4) 0.0128(4) 0.0004(3) 0.0023(3) 0.0011(3)
N7 0.0162(5) 0.0143(4) 0.0199(5) 0.0014(4) 0.0065(4) -0.0020(3)
N11 0.0231(5) 0.0168(5) 0.0245(5) 0.0043(4) 0.0072(4) 0.0005(4)
N21 0.0203(5) 0.0215(5) 0.0205(5) -0.0019(4) 0.0066(4) -0.0049(4)
C1 0.0166(5) 0.0119(4) 0.0130(5) -0.0001(4) 0.0042(4) 0.0013(4)
C2 0.0147(5) 0.0125(4) 0.0139(5) 0.0004(4) 0.0043(4) 0.0008(4)
C4 0.0141(5) 0.0122(4) 0.0138(5) 0.0004(4) 0.0052(4) 0.0007(4)
C5 0.0139(5) 0.0119(4) 0.0150(5) 0.0006(4) 0.0050(4) 0.0018(4)
C6 0.0139(5) 0.0153(5) 0.0204(6) 0.0008(4) 0.0071(4) -0.0002(4)
C8 0.0173(5) 0.0147(5) 0.0185(5) -0.0005(4) 0.0039(4) -0.0014(4)
C9 0.0129(5) 0.0125(4) 0.0153(5) -0.0005(4) 0.0034(4) -0.0001(4)
C10 0.0246(6) 0.0134(5) 0.0155(5) 0.0006(4) 0.0065(5) 0.0036(4)
C11 0.0357(8) 0.0261(6) 0.0238(6) -0.0040(5) 0.0157(6) 0.0068(5)
C12 0.0172(5) 0.0137(5) 0.0145(5) -0.0003(4) 0.0059(4) 0.0006(4)
C13 0.0265(6) 0.0125(5) 0.0283(6) 0.0027(4) 0.0119(5) 0.0023(4)
C14 0.0163(5) 0.0133(5) 0.0157(5) 0.0013(4) 0.0029(4) 0.0015(4)
C15 0.0252(6) 0.0168(5) 0.0354(7) 0.0052(5) 0.0133(6) 0.0070(5)
C16 0.0218(6) 0.0155(5) 0.0310(7) 0.0060(5) 0.0072(5) 0.0032(4)
C17 0.0203(6) 0.0152(5) 0.0205(6) 0.0011(4) 0.0074(5) 0.0018(4)
C18 0.0137(5) 0.0136(5) 0.0133(5) 0.0013(4) 0.0044(4) 0.0006(4)
C19 0.0157(5) 0.0213(5) 0.0171(5) 0.0022(4) 0.0067(4) 0.0020(4)
C20 0.0142(5) 0.0235(6) 0.0211(6) 0.0018(5) 0.0056(4) -0.0021(4)
C21 0.0179(5) 0.0167(5) 0.0164(5) -0.0011(4) 0.0069(4) -0.0019(4)
C22 0.0178(5) 0.0189(5) 0.0154(5) 0.0020(4) 0.0011(4) 0.0000(4)
C25 0.0205(6) 0.0244(6) 0.0276(7) 0.0005(5) 0.0097(5) -0.0066(5)

loop_
_atom_type_symbol
_atom_type_description
_atom_type_scat_dispersion_real
_atom_type_scat_dispersion_imag
_atom_type_scat_source
C C 0.0033 0.0016 'International Tables Vol C Tables 4.2.6.8 and 6.1.1.4'
H H 0.0000 0.0000 'International Tables Vol C Tables 4.2.6.8 and 6.1.1.4'
N N 0.0061 0.0033 'International Tables Vol C Tables 4.2.6.8 and 6.1.1.4'
O O 0.0106 0.0060 'International Tables Vol C Tables 4.2.6.8 and 6.1.1.4'

loop_
_geom_angle_atom_site_label_1
_geom_angle_atom_site_label_2
_geom_angle_atom_site_label_3
_geom_angle
C10 O2 C11 115.19(10)
C12 O4 C13 114.82(10)
C14 N1 C15 115.96(12)
C18 N2 C19 116.12(11)
C22 N3 C2 110.61(10)
C22 N3 C4 110.34(9)
C2 N3 C4 117.15(9)
C8 N7 C6 110.85(10)
C8 N7 C25 111.11(10)
C6 N7 C25 109.69(10)
C16 N11 C17 115.66(12)
C21 N21 C20 115.81(11)
C9 C1 C10 109.51(9)
C9 C1 C8 103.38(9)
C10 C1 C8 108.49(10)
C9 C1 C2 111.41(9)
C10 C1 C2 110.20(10)
C8 C1 C2 113.58(10)
N3 C2 C14 110.17(10)
N3 C2 C1 112.92(9)
C14 C2 C1 108.82(9)
N3 C2 H2 111.3(9)
C14 C2 H2 106.9(9)
C1 C2 H2 106.6(9)
N3 C4 C18 111.70(9)
N3 C4 C5 110.35(9)
C18 C4 C5 113.78(10)
N3 C4 H4 105.8(9)
C18 C4 H4 107.5(9)
C5 C4 H4 107.3(9)
C9 C5 C12 110.98(9)
C9 C5 C6 106.35(9)
C12 C5 C6 105.90(9)
C9 C5 C4 108.98(9)
C12 C5 C4 112.43(9)
C6 C5 C4 112.03(10)
N7 C6 C5 114.24(10)
N7 C6 H6A 110.5(9)
C5 C6 H6A 106.7(9)
N7 C6 H6B 109.9(9)
C5 C6 H6B 107.9(9)
H6A C6 H6B 107.3(13)
N7 C8 C1 109.89(9)
N7 C8 H8A 109.8(10)
C1 C8 H8A 108.4(9)
N7 C8 H8B 113.4(10)
C1 C8 H8B 106.9(10)
H8A C8 H8B 108.3(14)
O5 C9 C5 124.81(10)
O5 C9 C1 123.84(10)
C5 C9 C1 110.51(9)
O1 C10 O2 124.14(12)
O1 C10 C1 124.10(12)
O2 C10 C1 111.75(10)
O2 C11 H11A 109.5
O2 C11 H11B 109.5
H11A C11 H11B 109.5
O2 C11 H11C 109.5
H11A C11 H11C 109.5
H11B C11 H11C 109.5
O3 C12 O4 123.41(11)
O3 C12 C5 123.71(11)
O4 C12 C5 112.88(10)
O4 C13 H13A 109.5
O4 C13 H13B 109.5
H13A C13 H13B 109.5
O4 C13 H13C 109.5
H13A C13 H13C 109.5
H13B C13 H13C 109.5
N1 C14 C17 121.27(11)
N1 C14 C2 115.94(11)
C17 C14 C2 122.75(10)
N1 C15 C16 122.45(12)
N1 C15 H15 117.3(11)
C16 C15 H15 120.2(11)
N11 C16 C15 122.16(12)
N11 C16 H16 115.4(11)
C15 C16 H16 122.5(11)
N11 C17 C14 122.48(11)
N11 C17 H17 118.6(10)
C14 C17 H17 118.9(10)
N2 C18 C21 121.29(11)
N2 C18 C4 117.52(10)
C21 C18 C4 121.05(10)
N2 C19 C20 122.44(11)
N2 C19 H19 117.1(10)
C20 C19 H19 120.4(10)
N21 C20 C19 121.79(12)
N21 C20 H20 116.9(10)
C19 C20 H20 121.3(10)
N21 C21 C18 122.49(11)
N21 C21 H21 118.7(9)
C18 C21 H21 118.7(9)
N3 C22 H22A 109.5
N3 C22 H22B 109.5
H22A C22 H22B 109.5
N3 C22 H22C 109.5
H22A C22 H22C 109.5
H22B C22 H22C 109.5
N7 C25 H25A 109.5
N7 C25 H25B 109.5
H25A C25 H25B 109.5
N7 C25 H25C 109.5
H25A C25 H25C 109.5
H25B C25 H25C 109.5

loop_
_geom_bond_atom_site_label_1
_geom_bond_atom_site_label_2
_geom_bond_distance
O1 C10 1.2015(16)
O2 C10 1.3355(17)
O2 C11 1.4424(16)
O3 C12 1.2036(16)
O4 C12 1.3303(15)
O4 C13 1.4475(15)
O5 C9 1.2122(15)
N1 C14 1.3368(16)
N1 C15 1.3394(17)
N2 C18 1.3350(15)
N2 C19 1.3384(16)
N3 C22 1.4628(16)
N3 C2 1.4666(15)
N3 C4 1.4744(15)
N7 C8 1.4531(17)
N7 C6 1.4541(16)
N7 C25 1.4626(17)
N11 C16 1.3341(18)
N11 C17 1.3376(16)
N21 C21 1.3368(17)
N21 C20 1.3376(17)
C1 C9 1.5208(16)
C1 C10 1.5249(17)
C1 C8 1.5470(18)
C1 C2 1.5642(17)
C2 C14 1.5210(17)
C2 H2 0.986(16)
C4 C18 1.5191(17)
C4 C5 1.5589(17)
C4 H4 0.981(16)
C5 C9 1.5160(16)
C5 C12 1.5346(16)
C5 C6 1.5543(17)
C6 H6A 0.981(17)
C6 H6B 0.993(16)
C8 H8A 0.977(17)
C8 H8B 0.966(17)
C11 H11A 0.9668
C11 H11B 0.9668
C11 H11C 0.9668
C13 H13A 0.9748
C13 H13B 0.9748
C13 H13C 0.9748
C14 C17 1.3961(18)
C15 C16 1.380(2)
C15 H15 0.962(19)
C16 H16 0.966(18)
C17 H17 0.935(17)
C18 C21 1.3957(16)
C19 C20 1.3846(18)
C19 H19 0.990(16)
C20 H20 0.955(17)
C21 H21 0.990(16)
C22 H22A 0.9821
C22 H22B 0.9821
C22 H22C 0.9821
C25 H25A 0.9897
C25 H25B 0.9897
C25 H25C 0.9897

loop_
_geom_torsion_atom_site_label_1
_geom_torsion_atom_site_label_2
_geom_torsion_atom_site_label_3
_geom_torsion_atom_site_label_4
_geom_torsion
C22 N3 C2 C14 -64.87(12)
C4 N3 C2 C14 167.52(9)
C22 N3 C2 C1 173.23(9)
C4 N3 C2 C1 45.63(13)
C9 C1 C2 N3 -46.21(13)
C10 C1 C2 N3 -167.99(9)
C8 C1 C2 N3 70.05(12)
C9 C1 C2 C14 -168.86(9)
C10 C1 C2 C14 69.36(12)
C8 C1 C2 C14 -52.61(12)
C22 N3 C4 C18 -51.43(13)
C2 N3 C4 C18 76.30(12)
C22 N3 C4 C5 -179.05(9)
C2 N3 C4 C5 -51.32(13)
N3 C4 C5 C9 57.63(12)
C18 C4 C5 C9 -68.84(12)
N3 C4 C5 C12 -178.90(9)
C18 C4 C5 C12 54.64(12)
N3 C4 C5 C6 -59.78(12)
C18 C4 C5 C6 173.76(9)
C8 N7 C6 C5 54.29(13)
C25 N7 C6 C5 177.36(10)
C9 C5 C6 N7 -52.22(13)
C12 C5 C6 N7 -170.36(10)
C4 C5 C6 N7 66.74(13)
C6 N7 C8 C1 -61.28(12)
C25 N7 C8 C1 176.48(10)
C9 C1 C8 N7 66.28(12)
C10 C1 C8 N7 -177.51(9)
C2 C1 C8 N7 -54.59(12)
C12 C5 C9 O5 4.70(16)
C6 C5 C9 O5 -110.02(13)
C4 C5 C9 O5 129.03(12)
C12 C5 C9 C1 174.52(9)
C6 C5 C9 C1 59.79(12)
C4 C5 C9 C1 -61.15(11)
C10 C1 C9 O5 -12.49(16)
C8 C1 C9 O5 102.99(13)
C2 C1 C9 O5 -134.67(12)
C10 C1 C9 C5 177.57(9)
C8 C1 C9 C5 -66.95(11)
C2 C1 C9 C5 55.40(12)
C11 O2 C10 O1 9.93(18)
C11 O2 C10 C1 -170.41(10)
C9 C1 C10 O1 104.53(13)
C8 C1 C10 O1 -7.65(16)
C2 C1 C10 O1 -132.58(13)
C9 C1 C10 O2 -75.14(12)
C8 C1 C10 O2 172.69(9)
C2 C1 C10 O2 47.75(13)
C13 O4 C12 O3 -4.92(17)
C13 O4 C12 C5 174.69(10)
C9 C5 C12 O3 -111.79(13)
C6 C5 C12 O3 3.21(16)
C4 C5 C12 O3 125.86(13)
C9 C5 C12 O4 68.59(12)
C6 C5 C12 O4 -176.40(9)
C4 C5 C12 O4 -53.75(13)
C15 N1 C14 C17 0.07(18)
C15 N1 C14 C2 178.10(11)
N3 C2 C14 N1 148.27(11)
C1 C2 C14 N1 -87.43(13)
N3 C2 C14 C17 -33.73(15)
C1 C2 C14 C17 90.57(14)
C14 N1 C15 C16 0.9(2)
C17 N11 C16 C15 0.0(2)
N1 C15 C16 N11 -0.9(2)
C16 N11 C17 C14 0.97(19)
N1 C14 C17 N11 -1.04(19)
C2 C14 C17 N11 -178.93(11)
C19 N2 C18 C21 -2.07(16)
C19 N2 C18 C4 173.71(10)
N3 C4 C18 N2 -59.70(13)
C5 C4 C18 N2 66.05(13)
N3 C4 C18 C21 116.09(12)
C5 C4 C18 C21 -118.16(12)
C18 N2 C19 C20 0.03(17)
C21 N21 C20 C19 -2.04(18)
N2 C19 C20 N21 2.1(2)
C20 N21 C21 C18 -0.01(18)
N2 C18 C21 N21 2.17(18)
C4 C18 C21 N21 -173.46(11)
